data_7015524
loop_
_publ_author_name
'Duan, Zhiming'
'Wang, Zheming'
'Gao, Song'

_publ_section_title
;
 Irreversible transformation of chiral to achiral polymorph of
 K[Co(HCOO)3]: synthesis, structures, and magnetic properties.
;
_journal_issue 17
_journal_name_full 'Dalton transactions (Cambridge, England : 2003)'
_journal_page_first 4465
_journal_page_last 4473
_journal_paper_doi 10.1039/c0dt01701a
_journal_volume 40
_journal_year 2011
_chemical_formula_sum 'C3 H3 Co K O6'
_chemical_formula_weight 233.08
_chemical_name_systematic
;
?
;
_space_group_IT_number 15
_symmetry_cell_setting monoclinic
_symmetry_space_group_name_Hall '-C 2yc'
_symmetry_space_group_name_H-M 'C 1 2/c 1'
_atom_sites_solution_hydrogens geom
_atom_sites_solution_primary direct
_atom_sites_solution_secondary difmap
_audit_creation_method SHELXL-97
_cell_angle_alpha 90.00
_cell_angle_beta 95.466(3)
_cell_angle_gamma 90.00
_cell_formula_units_Z 4
_cell_length_a 10.7489(6)
_cell_length_b 8.9864(5)
_cell_length_c 6.8879(3)
_cell_measurement_reflns_used 2714
_cell_measurement_temperature 293(2)
_cell_measurement_theta_max 27.485
_cell_measurement_theta_min 3.395
_cell_volume 662.30(6)
_computing_cell_refinement 'HKL Scalepack (Otwinowski & Minor 1997)'
_computing_data_collection KappaCCD
_computing_data_reduction 'Denzo and Scalepak (Otwinowski & Minor, 1997)'
_computing_molecular_graphics 'Bruker SHELXTL V5.1 (Sheldrick, 1998)'
_computing_publication_material 'SHELXL-97 (Sheldrick, 1997)'
_computing_structure_refinement 'SHELXL-97 (Sheldrick, 1997)'
_computing_structure_solution 'SHELXS-97 (Sheldrick, 1990)'
_diffrn_ambient_temperature 293(2)
_diffrn_detector_area_resol_mean 9
_diffrn_measured_fraction_theta_full 0.999
_diffrn_measured_fraction_theta_max 0.999
_diffrn_measurement_device_type 'NONIUS KappaCCD'
_diffrn_measurement_method CCD
_diffrn_radiation_monochromator graphite
_diffrn_radiation_source 'fine-focus sealed tube'
_diffrn_radiation_type MoK\a
_diffrn_radiation_wavelength 0.71073
_diffrn_reflns_av_R_equivalents 0.0539
_diffrn_reflns_av_sigmaI/netI 0.0333
_diffrn_reflns_limit_h_max 13
_diffrn_reflns_limit_h_min -13
_diffrn_reflns_limit_k_max 11
_diffrn_reflns_limit_k_min -11
_diffrn_reflns_limit_l_max 8
_diffrn_reflns_limit_l_min -8
_diffrn_reflns_number 5596
_diffrn_reflns_theta_full 27.45
_diffrn_reflns_theta_max 27.45
_diffrn_reflns_theta_min 3.81
_diffrn_standards_decay_% none
_exptl_absorpt_coefficient_mu 3.196
_exptl_absorpt_correction_T_max 0.783
_exptl_absorpt_correction_T_min 0.685
_exptl_absorpt_correction_type multi-scan
_exptl_absorpt_process_details
;
multi-scan from symmetry-related measurements
Sortav (Blessing 1995, 1997)
;
_exptl_crystal_colour pink
_exptl_crystal_density_diffrn 2.338
_exptl_crystal_density_method 'not measured'
_exptl_crystal_description plate
_exptl_crystal_F_000 460
_exptl_crystal_size_max 0.16
_exptl_crystal_size_mid 0.14
_exptl_crystal_size_min 0.08
_refine_diff_density_max 0.581
_refine_diff_density_min -0.755
_refine_diff_density_rms 0.158
_refine_ls_extinction_coef 0.0073(12)
_refine_ls_extinction_expression Fc^*^=kFc[1+0.001xFc^2^\l^3^/sin(2\q)]^-1/4^
_refine_ls_extinction_method SHELXL
_refine_ls_goodness_of_fit_ref 1.083
_refine_ls_hydrogen_treatment constr
_refine_ls_matrix_type full
_refine_ls_number_parameters 54
_refine_ls_number_reflns 757
_refine_ls_number_restraints 0
_refine_ls_restrained_S_all 1.083
_refine_ls_R_factor_all 0.0363
_refine_ls_R_factor_gt 0.0267
_refine_ls_shift/su_max 0.000
_refine_ls_shift/su_mean 0.000
_refine_ls_structure_factor_coef Fsqd
_refine_ls_weighting_details 'calc w=1/[\s^2^(Fo^2^)+(0.0354P)^2^+0.0000P] where P=(Fo^2^+2Fc^2^)/3'
_refine_ls_weighting_scheme calc
_refine_ls_wR_factor_gt 0.0604
_refine_ls_wR_factor_ref 0.0621
_reflns_number_gt 655
_reflns_number_total 757
_reflns_threshold_expression >2sigma(I)
_cod_data_source_file c0dt01701a.txt
_cod_data_source_block 2-at-293K
_cod_depositor_comments
;
The following automatic conversions were performed:
'_symmetry_cell_setting' value 'Monoclinic' changed to 'monoclinic'
according to '/home/saulius/struct/CIF-dictionaries/cif_core.dic'
dictionary named 'cif_core.dic' version 2.4.1 from 2010-06-29.

Automatic conversion script
Id: cif_fix_enum 1555 2011-01-17 13:19:09Z saulius 

The following automatic conversions were performed:

'_refine_ls_hydrogen_treatment' value 'constr.' was replaced with the
value 'constr' as specified in the replacement file
'src/cod-tools/trunk/data/replacement-values/replacement_values.lst'.

Automatic conversion script
Id: cif_fix_values 5376 2017-05-30 11:51:03Z andrius 
;
_cod_original_sg_symbol_H-M 'C 2/c'
_cod_database_code 7015524

loop_
_symmetry_equiv_pos_as_xyz
'x, y, z'
'-x, y, -z+1/2'
'x+1/2, y+1/2, z'
'-x+1/2, y+1/2, -z+1/2'
'-x, -y, -z'
'x, -y, z-1/2'
'-x+1/2, -y+1/2, -z'
'x+1/2, -y+1/2, z-1/2'

loop_
_atom_site_label
_atom_site_type_symbol
_atom_site_fract_x
_atom_site_fract_y
_atom_site_fract_z
_atom_site_U_iso_or_equiv
_atom_site_adp_type
_atom_site_occupancy
_atom_site_symmetry_multiplicity
_atom_site_calc_flag
_atom_site_refinement_flags
_atom_site_disorder_assembly
_atom_site_disorder_group
Co1 Co 0.2500 0.2500 0.5000 0.01791(18) Uani 1 2 d S . .
K1 K 0.5000 0.39660(7) 0.2500 0.0279(2) Uani 1 2 d S . .
O1 O 0.25438(15) 0.45203(16) 0.3459(2) 0.0286(4) Uani 1 1 d . . .
O2 O 0.16783(15) 0.66688(16) 0.2419(2) 0.0286(4) Uani 1 1 d . . .
O3 O 0.43046(15) 0.68982(18) 0.1215(2) 0.0273(4) Uani 1 1 d . . .
C1 C 0.1840(2) 0.5599(2) 0.3570(3) 0.0266(5) Uani 1 1 d . . .
H1 H 0.1374 0.5614 0.4640 0.032 Uiso 1 1 calc R . .
C2 C 0.5000 0.7519(3) 0.2500 0.0282(7) Uani 1 2 d S . .
H2 H 0.5000 0.8554 0.2500 0.034 Uiso 1 2 calc SR . .

loop_
_atom_site_aniso_label
_atom_site_aniso_U_11
_atom_site_aniso_U_22
_atom_site_aniso_U_33
_atom_site_aniso_U_23
_atom_site_aniso_U_13
_atom_site_aniso_U_12
Co1 0.0165(3) 0.0175(2) 0.0193(2) 0.00135(14) -0.00023(15) -0.00048(15)
K1 0.0286(4) 0.0228(3) 0.0338(4) 0.000 0.0109(3) 0.000
O1 0.0293(9) 0.0237(8) 0.0337(8) 0.0073(6) 0.0076(6) 0.0060(7)
O2 0.0324(9) 0.0250(8) 0.0295(8) 0.0089(6) 0.0091(6) 0.0089(7)
O3 0.0210(8) 0.0334(8) 0.0261(8) -0.0040(6) -0.0054(6) 0.0029(7)
C1 0.0313(13) 0.0253(11) 0.0240(10) 0.0028(9) 0.0071(9) 0.0048(10)
C2 0.0264(17) 0.0236(16) 0.0336(17) 0.000 -0.0030(14) 0.000

loop_
_atom_type_symbol
_atom_type_description
_atom_type_scat_dispersion_real
_atom_type_scat_dispersion_imag
_atom_type_scat_source
C C 0.0033 0.0016 'International Tables Vol C Tables 4.2.6.8 and 6.1.1.4'
H H 0.0000 0.0000 'International Tables Vol C Tables 4.2.6.8 and 6.1.1.4'
O O 0.0106 0.0060 'International Tables Vol C Tables 4.2.6.8 and 6.1.1.4'
K K 0.2009 0.2494 'International Tables Vol C Tables 4.2.6.8 and 6.1.1.4'
Co Co 0.3494 0.9721 'International Tables Vol C Tables 4.2.6.8 and 6.1.1.4'

loop_
_geom_angle_atom_site_label_1
_geom_angle_atom_site_label_2
_geom_angle_atom_site_label_3
_geom_angle
_geom_angle_site_symmetry_1
_geom_angle_site_symmetry_3
_geom_angle_publ_flag
O2 Co1 O2 180.0 4_545 6_566 ?
O2 Co1 O1 82.82(6) 4_545 . ?
O2 Co1 O1 97.18(6) 6_566 . ?
O2 Co1 O1 97.18(6) 4_545 7_556 ?
O2 Co1 O1 82.82(6) 6_566 7_556 ?
O1 Co1 O1 180.0 . 7_556 ?
O2 Co1 O3 91.98(6) 4_545 4_545 ?
O2 Co1 O3 88.02(6) 6_566 4_545 ?
O1 Co1 O3 94.88(6) . 4_545 ?
O1 Co1 O3 85.12(6) 7_556 4_545 ?
O2 Co1 O3 88.02(6) 4_545 6_566 ?
O2 Co1 O3 91.98(6) 6_566 6_566 ?
O1 Co1 O3 85.12(6) . 6_566 ?
O1 Co1 O3 94.88(6) 7_556 6_566 ?
O3 Co1 O3 180.00(8) 4_545 6_566 ?
O2 Co1 K1 130.08(4) 4_545 7_556 ?
O2 Co1 K1 49.92(4) 6_566 7_556 ?
O1 Co1 K1 127.87(4) . 7_556 ?
O1 Co1 K1 52.13(4) 7_556 7_556 ?
O3 Co1 K1 52.54(4) 4_545 7_556 ?
O3 Co1 K1 127.46(4) 6_566 7_556 ?
O2 Co1 K1 49.92(4) 4_545 . ?
O2 Co1 K1 130.08(4) 6_566 . ?
O1 Co1 K1 52.13(4) . . ?
O1 Co1 K1 127.87(4) 7_556 . ?
O3 Co1 K1 127.46(4) 4_545 . ?
O3 Co1 K1 52.54(4) 6_566 . ?
K1 Co1 K1 180.0 7_556 . ?
O2 K1 O2 82.49(7) 4_545 3_545 ?
O2 K1 O1 59.84(4) 4_545 . ?
O2 K1 O1 140.13(5) 3_545 . ?
O2 K1 O1 140.13(5) 4_545 2_655 ?
O2 K1 O1 59.84(4) 3_545 2_655 ?
O1 K1 O1 159.70(7) . 2_655 ?
O2 K1 O3 92.43(5) 4_545 5_665 ?
O2 K1 O3 63.03(4) 3_545 5_665 ?
O1 K1 O3 126.18(4) . 5_665 ?
O1 K1 O3 60.40(4) 2_655 5_665 ?
O2 K1 O3 63.03(4) 4_545 6_566 ?
O2 K1 O3 92.43(5) 3_545 6_566 ?
O1 K1 O3 60.40(4) . 6_566 ?
O1 K1 O3 126.18(4) 2_655 6_566 ?
O3 K1 O3 148.28(7) 5_665 6_566 ?
O2 K1 O3 147.18(4) 4_545 2_655 ?
O2 K1 O3 123.15(5) 3_545 2_655 ?
O1 K1 O3 89.29(5) . 2_655 ?
O1 K1 O3 71.77(5) 2_655 2_655 ?
O3 K1 O3 116.60(5) 5_665 2_655 ?
O3 K1 O3 93.24(4) 6_566 2_655 ?
O2 K1 O3 123.15(5) 4_545 . ?
O2 K1 O3 147.18(4) 3_545 . ?
O1 K1 O3 71.77(5) . . ?
O1 K1 O3 89.29(5) 2_655 . ?
O3 K1 O3 93.24(4) 5_665 . ?
O3 K1 O3 116.60(5) 6_566 . ?
O3 K1 O3 45.43(6) 2_655 . ?
O2 K1 C2 138.75(3) 4_545 . ?
O2 K1 C2 138.75(3) 3_545 . ?
O1 K1 C2 79.85(3) . . ?
O1 K1 C2 79.85(3) 2_655 . ?
O3 K1 C2 105.86(3) 5_665 . ?
O3 K1 C2 105.86(3) 6_566 . ?
O3 K1 C2 22.71(3) 2_655 . ?
O3 K1 C2 22.71(3) . . ?
O2 K1 Co1 104.95(4) 4_545 2_655 ?
O2 K1 Co1 35.75(3) 3_545 2_655 ?
O1 K1 Co1 159.80(3) . 2_655 ?
O1 K1 Co1 36.03(3) 2_655 2_655 ?
O3 K1 Co1 36.09(3) 5_665 2_655 ?
O3 K1 Co1 127.36(4) 6_566 2_655 ?
O3 K1 Co1 107.60(3) 2_655 2_655 ?
O3 K1 Co1 112.13(3) . 2_655 ?
C2 K1 Co1 111.603(10) . 2_655 ?
O2 K1 Co1 35.75(3) 4_545 . ?
O2 K1 Co1 104.95(4) 3_545 . ?
O1 K1 Co1 36.03(3) . . ?
O1 K1 Co1 159.80(3) 2_655 . ?
O3 K1 Co1 127.36(4) 5_665 . ?
O3 K1 Co1 36.09(3) 6_566 . ?
O3 K1 Co1 112.13(3) 2_655 . ?
O3 K1 Co1 107.60(3) . . ?
C2 K1 Co1 111.603(10) . . ?
Co1 K1 Co1 136.79(2) 2_655 . ?
O2 K1 K1 106.51(3) 4_545 5_666 ?
O2 K1 K1 115.46(3) 3_545 5_666 ?
O1 K1 K1 68.43(3) . 5_666 ?
O1 K1 K1 101.55(3) 2_655 5_666 ?
O3 K1 K1 160.80(4) 5_665 5_666 ?
O3 K1 K1 46.78(3) 6_566 5_666 ?
O3 K1 K1 46.46(3) 2_655 5_666 ?
O3 K1 K1 79.21(4) . 5_666 ?
C2 K1 K1 61.648(17) . 5_666 ?
Co1 K1 K1 131.400(3) 2_655 5_666 ?
Co1 K1 K1 71.843(5) . 5_666 ?
C1 O1 Co1 126.97(13) . . ?
C1 O1 K1 138.03(14) . . ?
Co1 O1 K1 91.84(5) . . ?
C1 O2 Co1 137.38(14) . 4 ?
C1 O2 K1 128.21(13) . 3_455 ?
Co1 O2 K1 94.33(5) 4 3_455 ?
C2 O3 Co1 129.72(14) . 4 ?
C2 O3 K1 125.13(10) . 5_665 ?
Co1 O3 K1 91.36(5) 4 5_665 ?
C2 O3 K1 94.13(14) . . ?
Co1 O3 K1 124.28(7) 4 . ?
K1 O3 K1 86.76(4) 5_665 . ?
O1 C1 O2 127.86(19) . . ?
O1 C1 H1 116.1 . . ?
O2 C1 H1 116.1 . . ?
O3 C2 O3 126.3(3) . 2_655 ?
O3 C2 K1 63.16(14) . . ?
O3 C2 K1 63.16(14) 2_655 . ?
O3 C2 H2 116.8 . . ?
O3 C2 H2 116.8 2_655 . ?
K1 C2 H2 180.0 . . ?

loop_
_geom_bond_atom_site_label_1
_geom_bond_atom_site_label_2
_geom_bond_distance
_geom_bond_site_symmetry_2
_geom_bond_publ_flag
Co1 O2 2.0965(14) 4_545 ?
Co1 O2 2.0965(14) 6_566 ?
Co1 O1 2.1060(14) . ?
Co1 O1 2.1060(14) 7_556 ?
Co1 O3 2.1085(15) 4_545 ?
Co1 O3 2.1086(15) 6_566 ?
Co1 K1 3.5782(3) 7_556 ?
Co1 K1 3.5782(3) . ?
K1 O2 2.7456(15) 4_545 ?
K1 O2 2.7456(15) 3_545 ?
K1 O1 2.8260(16) . ?
K1 O1 2.8260(16) 2_655 ?
K1 O3 2.8412(15) 5_665 ?
K1 O3 2.8412(15) 6_566 ?
K1 O3 2.8565(17) 2_655 ?
K1 O3 2.8565(17) . ?
K1 C2 3.193(3) . ?
K1 Co1 3.5782(3) 2_655 ?
K1 K1 3.9134(7) 5_666 ?
O1 C1 1.237(3) . ?
O2 C1 1.247(2) . ?
O2 Co1 2.0965(14) 4 ?
O2 K1 2.7456(15) 3_455 ?
O3 C2 1.236(2) . ?
O3 Co1 2.1085(15) 4 ?
O3 K1 2.8412(15) 5_665 ?
C1 H1 0.9300 . ?
C2 O3 1.236(2) 2_655 ?
C2 H2 0.9300 . ?
